data_4128672
loop_
_publ_author_name
'Zhu, Jie S.'
'Li, Clarabella J.'
'Tsui, Ka Yi'
'Kraemer, Niklas'
'Son, Jung-Ho'
'Haddadin, Makhluf J.'
'Tantillo, Dean J.'
'Kurth, Mark J.'

_publ_section_title
;
 Accessing Multiple Classes of 2 H-Indazoles: Mechanistic Implications for
 the Cadogan and Davis-Beirut Reactions.
;
_journal_issue 15
_journal_name_full 'Journal of the American Chemical Society'
_journal_page_first 6247
_journal_page_last 6253
_journal_paper_doi 10.1021/jacs.8b13481
_journal_volume 141
_journal_year 2019
_chemical_formula_sum 'C15 H20 N2 O3'
_chemical_formula_weight 276.33
_space_group_crystal_system monoclinic
_space_group_IT_number 14
_space_group_name_Hall '-P 2ybc'
_space_group_name_H-M_alt 'P 1 21/c 1'
_atom_sites_solution_hydrogens geom
_audit_creation_method SHELXL-2017/1
_cell_angle_alpha 90
_cell_angle_beta 93.483(4)
_cell_angle_gamma 90
_cell_formula_units_Z 8
_cell_length_a 8.322(2)
_cell_length_b 17.969(4)
_cell_length_c 18.785(4)
_cell_measurement_reflns_used 8999
_cell_measurement_temperature 93(2)
_cell_measurement_theta_max 28.76
_cell_measurement_theta_min 2.17
_cell_volume 2803.9(11)
_computing_cell_refinement 'Bruker SAINT'
_computing_data_collection 'Bruker APEX2'
_computing_data_reduction 'Bruker SAINT'
_computing_molecular_graphics 'Bruker SHELXTL'
_computing_publication_material 'Bruker SHELXTL'
_computing_structure_refinement 'SHELXL-2014 (Sheldrick 2014)'
_computing_structure_solution 'SHELXS-97 (Sheldrick 2008)'
_diffrn_ambient_temperature 93(2)
_diffrn_measured_fraction_theta_full 0.839
_diffrn_measured_fraction_theta_max 0.710
_diffrn_measurement_device_type 'Bruker APEX-II CCD'
_diffrn_measurement_method '\f and \w scans'
_diffrn_radiation_type MoK\a
_diffrn_radiation_wavelength 0.71073
_diffrn_reflns_av_R_equivalents 0.0480
_diffrn_reflns_av_unetI/netI 0.0356
_diffrn_reflns_Laue_measured_fraction_full 0.839
_diffrn_reflns_Laue_measured_fraction_max 0.710
_diffrn_reflns_limit_h_max 10
_diffrn_reflns_limit_h_min -10
_diffrn_reflns_limit_k_max 23
_diffrn_reflns_limit_k_min -23
_diffrn_reflns_limit_l_max 24
_diffrn_reflns_limit_l_min -24
_diffrn_reflns_number 24739
_diffrn_reflns_point_group_measured_fraction_full 0.839
_diffrn_reflns_point_group_measured_fraction_max 0.710
_diffrn_reflns_theta_full 25.000
_diffrn_reflns_theta_max 29.191
_diffrn_reflns_theta_min 1.570
_exptl_absorpt_coefficient_mu 0.092
_exptl_absorpt_correction_T_max 0.7457
_exptl_absorpt_correction_T_min 0.5795
_exptl_absorpt_correction_type multi-scan
_exptl_crystal_colour colourless
_exptl_crystal_density_diffrn 1.309
_exptl_crystal_description block
_exptl_crystal_F_000 1184
_exptl_crystal_size_max 0.379
_exptl_crystal_size_mid 0.358
_exptl_crystal_size_min 0.316
_refine_diff_density_max 0.411
_refine_diff_density_min -0.389
_refine_diff_density_rms 0.091
_refine_ls_extinction_method none
_refine_ls_goodness_of_fit_ref 1.061
_refine_ls_hydrogen_treatment constr
_refine_ls_matrix_type full
_refine_ls_number_parameters 365
_refine_ls_number_reflns 5393
_refine_ls_number_restraints 0
_refine_ls_restrained_S_all 1.061
_refine_ls_R_factor_all 0.0770
_refine_ls_R_factor_gt 0.0593
_refine_ls_shift/su_max 0.000
_refine_ls_shift/su_mean 0.000
_refine_ls_structure_factor_coef Fsqd
_refine_ls_weighting_details 'w=1/[\s^2^(Fo^2^)+(0.1388P)^2^+2.5707P] where P=(Fo^2^+2Fc^2^)/3'
_refine_ls_weighting_scheme calc
_refine_ls_wR_factor_gt 0.1819
_refine_ls_wR_factor_ref 0.2312
_reflns_Friedel_coverage 0.000
_reflns_number_gt 4313
_reflns_number_total 5393
_reflns_threshold_expression 'I > 2\s(I)'
_cod_data_source_file ja8b13481_si_002.cif
_cod_data_source_block dimethoxy-cyclohexyl-N-oxide
_cod_original_cell_volume 2803.8(12)
_cod_original_sg_symbol_H-M 'P 21/c'
_cod_database_code 4128672
_shelx_shelxl_version_number 2017/1
_shelx_space_group_comment
;
The symmetry employed for this shelxl refinement is uniquely defined
by the following loop, which should always be used as a source of
symmetry information in preference to the above space-group names.
They are only intended as comments.
;
_shelx_estimated_absorpt_t_min 0.966
_shelx_estimated_absorpt_t_max 0.972

loop_
_space_group_symop_operation_xyz
'x, y, z'
'-x, y+1/2, -z+1/2'
'-x, -y, -z'
'x, -y-1/2, z-1/2'

loop_
_atom_site_label
_atom_site_type_symbol
_atom_site_fract_x
_atom_site_fract_y
_atom_site_fract_z
_atom_site_U_iso_or_equiv
_atom_site_adp_type
_atom_site_occupancy
_atom_site_site_symmetry_order
_atom_site_calc_flag
_atom_site_refinement_flags_posn
_atom_site_refinement_flags_adp
C1 C 0.4424(2) 0.53015(11) 0.39684(10) 0.0172(4) Uani 1 1 d . .
C2 C 0.4343(3) 0.60837(11) 0.40712(11) 0.0179(4) Uani 1 1 d . .
H2 H 0.337745 0.635423 0.396452 0.021 Uiso 1 1 calc R U
C3 C 0.5674(3) 0.64166(11) 0.43222(10) 0.0176(4) Uani 1 1 d . .
C4 C 0.7107(2) 0.59931(11) 0.44674(11) 0.0177(4) Uani 1 1 d . .
C5 C 0.7163(3) 0.52345(11) 0.43768(11) 0.0190(4) Uani 1 1 d . .
H5 H 0.813250 0.496706 0.448338 0.023 Uiso 1 1 calc R U
C6 C 0.5781(2) 0.48695(11) 0.41276(11) 0.0174(4) Uani 1 1 d . .
C7 C 0.5394(3) 0.41287(11) 0.39895(11) 0.0188(4) Uani 1 1 d . .
H7 H 0.609114 0.371159 0.404822 0.023 Uiso 1 1 calc R U
C8 C 0.3053(2) 0.35139(11) 0.33986(11) 0.0183(4) Uani 1 1 d . .
H8 H 0.187193 0.362082 0.336946 0.022 Uiso 1 1 calc R U
C9 C 0.3328(3) 0.27659(12) 0.37661(12) 0.0211(5) Uani 1 1 d . .
H9A H 0.450057 0.267477 0.383461 0.025 Uiso 1 1 calc R U
H9B H 0.288716 0.278614 0.424349 0.025 Uiso 1 1 calc R U
C10 C 0.2565(3) 0.21303(12) 0.33565(12) 0.0240(5) Uani 1 1 d . .
H10A H 0.137945 0.218713 0.333032 0.029 Uiso 1 1 calc R U
H10B H 0.283864 0.165622 0.360350 0.029 Uiso 1 1 calc R U
C11 C 0.3188(3) 0.21125(12) 0.25762(12) 0.0241(5) Uani 1 1 d . .
H11A H 0.435554 0.200201 0.259920 0.029 Uiso 1 1 calc R U
H11B H 0.262157 0.171668 0.229331 0.029 Uiso 1 1 calc R U
C12 C 0.2875(3) 0.28617(12) 0.22226(12) 0.0223(5) Uani 1 1 d . .
H12A H 0.326737 0.284514 0.173579 0.027 Uiso 1 1 calc R U
H12B H 0.169829 0.294783 0.217576 0.027 Uiso 1 1 calc R U
C13 C 0.3651(3) 0.35009(12) 0.26126(11) 0.0201(4) Uani 1 1 d . .
H13A H 0.335654 0.397242 0.236521 0.024 Uiso 1 1 calc R U
H13B H 0.483667 0.344746 0.262845 0.024 Uiso 1 1 calc R U
C14 C 0.9703(3) 0.60338(12) 0.49400(12) 0.0219(5) Uani 1 1 d . .
H14A H 0.942165 0.567034 0.530099 0.033 Uiso 1 1 calc R U
H14B H 1.050249 0.638316 0.515002 0.033 Uiso 1 1 calc R U
H14C H 1.015243 0.577404 0.453868 0.033 Uiso 1 1 calc R U
C15 C 0.4373(3) 0.75953(12) 0.44140(13) 0.0238(5) Uani 1 1 d . .
H15A H 0.393344 0.759778 0.391801 0.036 Uiso 1 1 calc R U
H15B H 0.462033 0.810626 0.456652 0.036 Uiso 1 1 calc R U
H15C H 0.357836 0.738153 0.471982 0.036 Uiso 1 1 calc R U
C16 C 0.8278(2) 0.27859(11) 0.27123(11) 0.0181(4) Uani 1 1 d . .
C17 C 0.8466(3) 0.35682(11) 0.26521(12) 0.0197(4) Uani 1 1 d . .
H17 H 0.828994 0.389371 0.303813 0.024 Uiso 1 1 calc R U
C18 C 0.8929(2) 0.38373(11) 0.19886(12) 0.0191(4) Uani 1 1 d . .
C19 C 0.9327(2) 0.33389(12) 0.13932(11) 0.0195(4) Uani 1 1 d . .
C20 C 0.9146(2) 0.25819(12) 0.14578(11) 0.0192(4) Uani 1 1 d . .
H20 H 0.938831 0.225680 0.108020 0.023 Uiso 1 1 calc R U
C21 C 0.8564(2) 0.22868(11) 0.21309(11) 0.0186(4) Uani 1 1 d . .
C22 C 0.8159(3) 0.15788(12) 0.23881(11) 0.0205(4) Uani 1 1 d . .
H22 H 0.821220 0.112485 0.213148 0.025 Uiso 1 1 calc R U
C23 C 0.6963(3) 0.11080(11) 0.36018(11) 0.0200(4) Uani 1 1 d . .
H23 H 0.622693 0.138048 0.391291 0.024 Uiso 1 1 calc R U
C24 C 0.6045(3) 0.05064(12) 0.32153(12) 0.0218(5) Uani 1 1 d . .
H24A H 0.677425 0.021788 0.292270 0.026 Uiso 1 1 calc R U
H24B H 0.518853 0.072698 0.289240 0.026 Uiso 1 1 calc R U
C25 C 0.5262(3) -0.00302(12) 0.37724(12) 0.0229(5) Uani 1 1 d . .
H25A H 0.453055 0.025790 0.406467 0.027 Uiso 1 1 calc R U
H25B H 0.462257 -0.042141 0.351465 0.027 Uiso 1 1 calc R U
C26 C 0.6529(3) -0.03726(12) 0.42330(13) 0.0253(5) Uani 1 1 d . .
H26A H 0.722531 -0.068501 0.394573 0.030 Uiso 1 1 calc R U
H26B H 0.604801 -0.069351 0.459185 0.030 Uiso 1 1 calc R U
C27 C 0.7497(3) 0.02273(13) 0.45945(12) 0.0256(5) Uani 1 1 d . .
H27A H 0.836897 0.000058 0.490405 0.031 Uiso 1 1 calc R U
H27B H 0.680070 0.051628 0.490235 0.031 Uiso 1 1 calc R U
C28 C 0.8260(3) 0.07720(12) 0.40469(12) 0.0224(5) Uani 1 1 d . .
H28A H 0.889214 0.116385 0.430697 0.027 Uiso 1 1 calc R U
H28B H 0.898969 0.049305 0.374667 0.027 Uiso 1 1 calc R U
C29 C 1.0704(3) 0.32234(12) 0.02523(12) 0.0233(5) Uani 1 1 d . .
H29A H 1.151799 0.290461 0.049671 0.035 Uiso 1 1 calc R U
H29B H 1.121841 0.354487 -0.008851 0.035 Uiso 1 1 calc R U
H29C H 0.988973 0.291264 -0.000245 0.035 Uiso 1 1 calc R U
C30 C 0.8690(3) 0.50838(12) 0.24032(13) 0.0268(5) Uani 1 1 d . .
H30A H 0.760002 0.497501 0.254408 0.040 Uiso 1 1 calc R U
H30B H 0.873898 0.559874 0.223391 0.040 Uiso 1 1 calc R U
H30C H 0.945890 0.501708 0.281440 0.040 Uiso 1 1 calc R U
N1 N 0.3285(2) 0.48413(9) 0.37349(9) 0.0174(4) Uani 1 1 d . .
N2 N 0.3869(2) 0.41220(9) 0.37612(9) 0.0178(4) Uani 1 1 d . .
N3 N 0.7775(2) 0.23887(10) 0.32924(10) 0.0192(4) Uani 1 1 d . .
N4 N 0.7661(2) 0.16543(9) 0.30888(10) 0.0190(4) Uani 1 1 d . .
O1 O 0.18386(18) 0.49910(8) 0.35273(8) 0.0231(4) Uani 1 1 d . .
O2 O 0.83302(18) 0.64224(8) 0.46994(8) 0.0208(4) Uani 1 1 d . .
O3 O 0.58067(18) 0.71592(8) 0.44690(8) 0.0207(4) Uani 1 1 d . .
O4 O 0.74345(19) 0.26025(9) 0.39543(8) 0.0226(4) Uani 1 1 d . .
O5 O 0.99198(19) 0.36924(8) 0.07869(8) 0.0221(4) Uani 1 1 d . .
O6 O 0.9098(2) 0.45753(8) 0.18294(9) 0.0242(4) Uani 1 1 d . .

loop_
_atom_site_aniso_label
_atom_site_aniso_U_11
_atom_site_aniso_U_22
_atom_site_aniso_U_33
_atom_site_aniso_U_23
_atom_site_aniso_U_13
_atom_site_aniso_U_12
C1 0.0185(10) 0.0156(10) 0.0166(9) -0.0002(7) -0.0066(7) -0.0010(7)
C2 0.0199(10) 0.0141(9) 0.0185(9) 0.0004(7) -0.0075(8) 0.0025(7)
C3 0.0223(10) 0.0143(9) 0.0154(9) 0.0007(7) -0.0060(8) 0.0013(8)
C4 0.0180(10) 0.0147(9) 0.0195(9) 0.0001(7) -0.0063(8) -0.0016(7)
C5 0.0188(10) 0.0149(9) 0.0224(10) -0.0015(7) -0.0073(8) 0.0028(7)
C6 0.0181(10) 0.0139(9) 0.0195(9) -0.0008(7) -0.0053(8) 0.0014(7)
C7 0.0211(10) 0.0150(9) 0.0191(9) -0.0003(7) -0.0070(8) -0.0013(8)
C8 0.0190(10) 0.0129(9) 0.0221(10) -0.0024(7) -0.0064(8) -0.0017(7)
C9 0.0258(11) 0.0145(9) 0.0222(10) 0.0021(8) -0.0060(8) -0.0017(8)
C10 0.0284(11) 0.0155(10) 0.0273(11) 0.0006(8) -0.0063(9) -0.0056(8)
C11 0.0286(11) 0.0161(10) 0.0267(11) -0.0057(8) -0.0057(9) -0.0005(8)
C12 0.0246(11) 0.0210(10) 0.0204(10) -0.0034(8) -0.0073(8) 0.0021(8)
C13 0.0227(10) 0.0162(10) 0.0207(10) 0.0012(8) -0.0053(8) -0.0012(8)
C14 0.0178(10) 0.0188(10) 0.0280(11) 0.0015(8) -0.0078(8) -0.0002(8)
C15 0.0217(10) 0.0155(10) 0.0331(12) -0.0015(8) -0.0076(9) 0.0036(8)
C16 0.0178(9) 0.0135(9) 0.0224(10) -0.0001(7) -0.0033(8) -0.0004(7)
C17 0.0190(10) 0.0132(9) 0.0261(11) -0.0017(7) -0.0042(8) 0.0009(7)
C18 0.0156(9) 0.0125(9) 0.0285(11) 0.0002(8) -0.0047(8) 0.0009(7)
C19 0.0161(9) 0.0170(10) 0.0244(10) 0.0019(8) -0.0067(8) 0.0011(7)
C20 0.0178(9) 0.0171(10) 0.0219(10) -0.0003(7) -0.0046(8) -0.0012(7)
C21 0.0181(10) 0.0158(9) 0.0210(10) -0.0013(8) -0.0071(8) -0.0003(7)
C22 0.0217(10) 0.0156(9) 0.0231(10) -0.0014(8) -0.0072(8) -0.0023(8)
C23 0.0210(10) 0.0145(9) 0.0238(10) 0.0010(8) -0.0037(8) 0.0000(8)
C24 0.0229(10) 0.0165(9) 0.0255(10) 0.0003(8) -0.0039(8) -0.0034(8)
C25 0.0220(10) 0.0186(10) 0.0274(11) 0.0022(8) -0.0035(9) -0.0038(8)
C26 0.0292(11) 0.0170(10) 0.0289(11) 0.0045(8) -0.0039(9) 0.0000(9)
C27 0.0305(12) 0.0222(11) 0.0230(10) 0.0044(8) -0.0072(9) -0.0011(9)
C28 0.0231(11) 0.0193(10) 0.0238(10) 0.0010(8) -0.0069(8) -0.0027(8)
C29 0.0285(11) 0.0204(10) 0.0206(10) 0.0008(8) -0.0021(9) 0.0010(8)
C30 0.0326(12) 0.0158(10) 0.0319(12) -0.0024(9) 0.0026(10) 0.0019(9)
N1 0.0177(8) 0.0127(8) 0.0208(8) -0.0011(6) -0.0071(7) 0.0029(6)
N2 0.0193(9) 0.0112(8) 0.0217(8) -0.0008(6) -0.0085(7) 0.0020(6)
N3 0.0235(9) 0.0129(8) 0.0205(9) -0.0021(6) -0.0043(7) 0.0002(6)
N4 0.0235(9) 0.0098(8) 0.0231(9) -0.0009(6) -0.0027(7) -0.0007(6)
O1 0.0179(7) 0.0199(7) 0.0297(8) 0.0001(6) -0.0131(6) 0.0021(6)
O2 0.0169(7) 0.0152(7) 0.0288(8) 0.0001(6) -0.0104(6) -0.0013(5)
O3 0.0216(8) 0.0111(7) 0.0279(8) -0.0009(6) -0.0101(6) 0.0014(6)
O4 0.0292(8) 0.0182(8) 0.0200(8) -0.0043(6) -0.0016(6) 0.0018(6)
O5 0.0263(8) 0.0166(7) 0.0228(8) 0.0021(6) -0.0025(6) 0.0013(6)
O6 0.0303(9) 0.0124(7) 0.0294(8) 0.0000(6) -0.0017(7) 0.0004(6)

loop_
_atom_type_symbol
_atom_type_description
_atom_type_scat_dispersion_real
_atom_type_scat_dispersion_imag
_atom_type_scat_source
C C 0.0033 0.0016 'International Tables Vol C Tables 4.2.6.8 and 6.1.1.4'
H H 0.0000 0.0000 'International Tables Vol C Tables 4.2.6.8 and 6.1.1.4'
N N 0.0061 0.0033 'International Tables Vol C Tables 4.2.6.8 and 6.1.1.4'
O O 0.0106 0.0060 'International Tables Vol C Tables 4.2.6.8 and 6.1.1.4'

loop_
_geom_angle_atom_site_label_1
_geom_angle_atom_site_label_2
_geom_angle_atom_site_label_3
_geom_angle
N1 C1 C6 106.32(18)
N1 C1 C2 128.99(19)
C6 C1 C2 124.66(18)
C3 C2 C1 116.81(19)
C3 C2 H2 121.6
C1 C2 H2 121.6
C2 C3 O3 124.80(19)
C2 C3 C4 119.99(19)
O3 C3 C4 115.21(17)
O2 C4 C5 125.78(19)
O2 C4 C3 111.58(18)
C5 C4 C3 122.64(18)
C4 C5 C6 118.62(18)
C4 C5 H5 120.7
C6 C5 H5 120.7
C5 C6 C1 117.22(18)
C5 C6 C7 134.16(19)
C1 C6 C7 108.62(18)
N2 C7 C6 106.12(18)
N2 C7 H7 126.9
C6 C7 H7 126.9
N2 C8 C9 113.78(16)
N2 C8 C13 106.66(17)
C9 C8 C13 111.24(17)
N2 C8 H8 108.3
C9 C8 H8 108.3
C13 C8 H8 108.3
C10 C9 C8 113.16(17)
C10 C9 H9A 108.9
C8 C9 H9A 108.9
C10 C9 H9B 108.9
C8 C9 H9B 108.9
H9A C9 H9B 107.8
C9 C10 C11 109.78(18)
C9 C10 H10A 109.7
C11 C10 H10A 109.7
C9 C10 H10B 109.7
C11 C10 H10B 109.7
H10A C10 H10B 108.2
C12 C11 C10 109.27(18)
C12 C11 H11A 109.8
C10 C11 H11A 109.8
C12 C11 H11B 109.8
C10 C11 H11B 109.8
H11A C11 H11B 108.3
C13 C12 C11 114.30(17)
C13 C12 H12A 108.7
C11 C12 H12A 108.7
C13 C12 H12B 108.7
C11 C12 H12B 108.7
H12A C12 H12B 107.6
C12 C13 C8 108.56(18)
C12 C13 H13A 110.0
C8 C13 H13A 110.0
C12 C13 H13B 110.0
C8 C13 H13B 110.0
H13A C13 H13B 108.4
O2 C14 H14A 109.5
O2 C14 H14B 109.5
H14A C14 H14B 109.5
O2 C14 H14C 109.5
H14A C14 H14C 109.5
H14B C14 H14C 109.5
O3 C15 H15A 109.5
O3 C15 H15B 109.5
H15A C15 H15B 109.5
O3 C15 H15C 109.5
H15A C15 H15C 109.5
H15B C15 H15C 109.5
N3 C16 C17 127.70(19)
N3 C16 C21 110.23(18)
C17 C16 C21 122.0(2)
C18 C17 C16 116.53(19)
C18 C17 H17 121.7
C16 C17 H17 121.7
O6 C18 C17 124.19(19)
O6 C18 C19 112.89(19)
C17 C18 C19 122.90(19)
C20 C19 O5 124.01(19)
C20 C19 C18 120.0(2)
O5 C19 C18 116.02(18)
C19 C20 C21 118.26(19)
C19 C20 H20 120.9
C21 C20 H20 120.9
C22 C21 C16 104.32(19)
C22 C21 C20 135.6(2)
C16 C21 C20 120.09(18)
C21 C22 N4 108.86(18)
C21 C22 H22 125.6
N4 C22 H22 125.6
C28 C23 C24 108.66(17)
C28 C23 N4 109.53(18)
C24 C23 N4 111.46(17)
C28 C23 H23 109.1
C24 C23 H23 109.1
N4 C23 H23 109.1
C23 C24 C25 109.76(18)
C23 C24 H24A 109.7
C25 C24 H24A 109.7
C23 C24 H24B 109.7
C25 C24 H24B 109.7
H24A C24 H24B 108.2
C26 C25 C24 109.59(19)
C26 C25 H25A 109.8
C24 C25 H25A 109.8
C26 C25 H25B 109.8
C24 C25 H25B 109.8
H25A C25 H25B 108.2
C25 C26 C27 108.51(19)
C25 C26 H26A 110.0
C27 C26 H26A 110.0
C25 C26 H26B 110.0
C27 C26 H26B 110.0
H26A C26 H26B 108.4
C26 C27 C28 112.34(18)
C26 C27 H27A 109.1
C28 C27 H27A 109.1
C26 C27 H27B 109.1
C28 C27 H27B 109.1
H27A C27 H27B 107.9
C23 C28 C27 108.51(19)
C23 C28 H28A 110.0
C27 C28 H28A 110.0
C23 C28 H28B 110.0
C27 C28 H28B 110.0
H28A C28 H28B 108.4
O5 C29 H29A 109.5
O5 C29 H29B 109.5
H29A C29 H29B 109.5
O5 C29 H29C 109.5
H29A C29 H29C 109.5
H29B C29 H29C 109.5
O6 C30 H30A 109.5
O6 C30 H30B 109.5
H30A C30 H30B 109.5
O6 C30 H30C 109.5
H30A C30 H30C 109.5
H30B C30 H30C 109.5
O1 N1 C1 128.32(17)
O1 N1 N2 122.25(16)
C1 N1 N2 109.41(16)
C7 N2 N1 109.49(17)
C7 N2 C8 125.51(18)
N1 N2 C8 122.69(16)
O4 N3 N4 121.00(17)
O4 N3 C16 131.90(17)
N4 N3 C16 107.10(17)
N3 N4 C22 109.42(17)
N3 N4 C23 117.85(17)
C22 N4 C23 132.58(17)
C4 O2 C14 114.39(17)
C3 O3 C15 117.71(16)
C19 O5 C29 118.38(16)
C18 O6 C30 114.27(17)

loop_
_geom_bond_atom_site_label_1
_geom_bond_atom_site_label_2
_geom_bond_distance
C1 N1 1.313(3)
C1 C6 1.388(3)
C1 C2 1.421(3)
C2 C3 1.320(3)
C2 H2 0.9500
C3 O3 1.366(2)
C3 C4 1.427(3)
C4 O2 1.330(2)
C4 C5 1.375(3)
C5 C6 1.381(3)
C5 H5 0.9500
C6 C7 1.390(3)
C7 N2 1.315(3)
C7 H7 0.9500
C8 N2 1.436(2)
C8 C9 1.522(3)
C8 C13 1.587(3)
C8 H8 1.0000
C9 C10 1.497(3)
C9 H9A 0.9900
C9 H9B 0.9900
C10 C11 1.585(3)
C10 H10A 0.9900
C10 H10B 0.9900
C11 C12 1.517(3)
C11 H11A 0.9900
C11 H11B 0.9900
C12 C13 1.488(3)
C12 H12A 0.9900
C12 H12B 0.9900
C13 H13A 0.9900
C13 H13B 0.9900
C14 O2 1.391(2)
C14 H14A 0.9800
C14 H14B 0.9800
C14 H14C 0.9800
C15 O3 1.426(2)
C15 H15A 0.9800
C15 H15B 0.9800
C15 H15C 0.9800
C16 N3 1.388(3)
C16 C17 1.420(3)
C16 C21 1.444(3)
C17 C18 1.412(3)
C17 H17 0.9500
C18 O6 1.368(2)
C18 C19 1.486(3)
C19 C20 1.375(3)
C19 O5 1.419(3)
C20 C21 1.479(3)
C20 H20 0.9500
C21 C22 1.409(3)
C22 N4 1.410(3)
C22 H22 0.9500
C23 C28 1.455(3)
C23 C24 1.487(3)
C23 N4 1.516(3)
C23 H23 1.0000
C24 C25 1.591(3)
C24 H24A 0.9900
C24 H24B 0.9900
C25 C26 1.459(3)
C25 H25A 0.9900
C25 H25B 0.9900
C26 C27 1.485(3)
C26 H26A 0.9900
C26 H26B 0.9900
C27 C28 1.581(3)
C27 H27A 0.9900
C27 H27B 0.9900
C28 H28A 0.9900
C28 H28B 0.9900
C29 O5 1.491(3)
C29 H29A 0.9800
C29 H29B 0.9800
C29 H29C 0.9800
C30 O6 1.469(3)
C30 H30A 0.9800
C30 H30B 0.9800
C30 H30C 0.9800
N1 O1 1.271(2)
N1 N2 1.381(2)
N3 O4 1.348(2)
N3 N4 1.376(2)
